data_4069004
loop_
_publ_author_name
'Ghereg, Dumitru'
'Ranaivonjatovo, Henri'
'Saffon, Nathalie'
'Gornitzka, Heinz'
'Escudi\'e, Jean'

_publ_section_title
;
 From a Stannene and Quinones to Various Tin-Containing Heterocycles
;
_journal_issue 7
_journal_name_full Organometallics
_journal_page_first 2294
_journal_paper_doi 10.1021/om801198y
_journal_volume 28
_journal_year 2009
_chemical_formula_sum 'C118 H161 O3.5 Sn2'
_chemical_formula_weight 1872.85
_chemical_name_systematic
;

 ?

;
_space_group_IT_number 14
_symmetry_cell_setting monoclinic
_symmetry_space_group_name_Hall '-P 2yn'
_symmetry_space_group_name_H-M 'P 1 21/n 1'
_atom_sites_solution_hydrogens geom
_atom_sites_solution_primary direct
_atom_sites_solution_secondary difmap
_audit_creation_method SHELXL-97
_cell_angle_alpha 90.00
_cell_angle_beta 102.2770(10)
_cell_angle_gamma 90.00
_cell_formula_units_Z 4
_cell_length_a 21.4073(3)
_cell_length_b 14.5881(2)
_cell_length_c 34.8664(6)
_cell_measurement_reflns_used 9194
_cell_measurement_temperature 193(2)
_cell_measurement_theta_max 24.89
_cell_measurement_theta_min 2.20
_cell_volume 10639.5(3)
_computing_cell_refinement 'Bruker SMART'
_computing_data_collection 'Bruker SMART'
_computing_data_reduction 'Bruker SAINT'
_computing_molecular_graphics 'Bruker SHELXTL'
_computing_publication_material 'Bruker SHELXTL'
_computing_structure_refinement 'SHELXL-97 (Sheldrick, 1997)'
_computing_structure_solution 'SHELXS-97 (Sheldrick, 1990)'
_diffrn_ambient_temperature 193(2)
_diffrn_measured_fraction_theta_full 0.992
_diffrn_measured_fraction_theta_max 0.992
_diffrn_measurement_device_type 'CCD area detector'
_diffrn_measurement_method 'phi and omega scans'
_diffrn_radiation_monochromator graphite
_diffrn_radiation_source 'fine-focus sealed tube'
_diffrn_radiation_type MoK\a
_diffrn_radiation_wavelength 0.71073
_diffrn_reflns_av_R_equivalents 0.0733
_diffrn_reflns_av_sigmaI/netI 0.0520
_diffrn_reflns_limit_h_max 26
_diffrn_reflns_limit_h_min -26
_diffrn_reflns_limit_k_max 18
_diffrn_reflns_limit_k_min -18
_diffrn_reflns_limit_l_max 43
_diffrn_reflns_limit_l_min -43
_diffrn_reflns_number 129813
_diffrn_reflns_theta_full 26.37
_diffrn_reflns_theta_max 26.37
_diffrn_reflns_theta_min 5.11
_exptl_absorpt_coefficient_mu 0.518
_exptl_absorpt_correction_T_max 1.000000
_exptl_absorpt_correction_T_min 0.834164
_exptl_absorpt_correction_type multi-scan
_exptl_absorpt_process_details 'SADABS (Bruker-AXS)'
_exptl_crystal_colour colourless
_exptl_crystal_density_diffrn 1.169
_exptl_crystal_density_method 'not measured'
_exptl_crystal_description block
_exptl_crystal_F_000 3988
_exptl_crystal_size_max 0.40
_exptl_crystal_size_mid 0.20
_exptl_crystal_size_min 0.10
_refine_diff_density_max 0.559
_refine_diff_density_min -0.710
_refine_diff_density_rms 0.068
_refine_ls_extinction_method none
_refine_ls_goodness_of_fit_ref 1.015
_refine_ls_hydrogen_treatment constr
_refine_ls_matrix_type full
_refine_ls_number_parameters 1268
_refine_ls_number_reflns 21591
_refine_ls_number_restraints 253
_refine_ls_restrained_S_all 1.015
_refine_ls_R_factor_all 0.0635
_refine_ls_R_factor_gt 0.0386
_refine_ls_shift/su_max 0.004
_refine_ls_shift/su_mean 0.000
_refine_ls_structure_factor_coef Fsqd
_refine_ls_weighting_details 'calc w=1/[\s^2^(Fo^2^)+(0.0317P)^2^+8.9885P] where P=(Fo^2^+2Fc^2^)/3'
_refine_ls_weighting_scheme calc
_refine_ls_wR_factor_gt 0.0805
_refine_ls_wR_factor_ref 0.0916
_reflns_number_gt 15964
_reflns_number_total 21591
_reflns_threshold_expression >2sigma(I)
_cod_data_source_file om801198y_si_001.cif
_cod_data_source_block 3
_cod_depositor_comments
;
The following automatic conversions were performed:

'_symmetry_cell_setting' value 'Monoclinic' changed to 'monoclinic'
according to /home/saulius/struct/CIF-dictionaries/cif_core.dic
dictionary named 'cif_core.dic' version 2.4.2 from 2011-04-26.

Automatic conversion script
Id: cif_fix_values 1715 2011-07-08 13:25:40Z adriana 
;
_cod_original_sg_symbol_H-M P2(1)/n
_cod_original_formula_sum 'C118 H161 O3.50 Sn2'
_cod_database_code 4069004

loop_
_symmetry_equiv_pos_as_xyz
'x, y, z'
'-x+1/2, y+1/2, -z+1/2'
'-x, -y, -z'
'x-1/2, -y-1/2, z-1/2'

loop_
_atom_site_label
_atom_site_type_symbol
_atom_site_fract_x
_atom_site_fract_y
_atom_site_fract_z
_atom_site_U_iso_or_equiv
_atom_site_adp_type
_atom_site_occupancy
_atom_site_symmetry_multiplicity
_atom_site_calc_flag
_atom_site_refinement_flags
_atom_site_disorder_assembly
_atom_site_disorder_group
Sn1 Sn 0.727107(8) 0.136426(13) 0.095260(6) 0.02401(5) Uani 1 1 d . . .
Sn2 Sn 1.090623(8) -0.055502(12) 0.135431(5) 0.02300(5) Uani 1 1 d . . .
O1 O 0.81480(8) 0.18697(12) 0.09650(6) 0.0277(4) Uani 1 1 d . . .
O2 O 1.01636(8) -0.04354(13) 0.08961(5) 0.0274(4) Uani 1 1 d . . .
C1 C 0.76533(12) 0.02433(18) 0.13773(8) 0.0236(6) Uani 1 1 d . . .
C2 C 0.83866(12) 0.04595(18) 0.15433(8) 0.0238(6) Uani 1 1 d . . .
H2 H 0.8410 0.1049 0.1692 0.029 Uiso 1 1 calc R . .
C3 C 0.86353(13) -0.0282(2) 0.18360(8) 0.0288(6) Uani 1 1 d . . .
H3 H 0.8429 -0.0359 0.2050 0.035 Uiso 1 1 calc R . .
C4 C 0.91178(13) -0.0834(2) 0.18188(8) 0.0294(7) Uani 1 1 d . . .
H4 H 0.9201 -0.1321 0.2003 0.035 Uiso 1 1 calc R . .
C5 C 0.95467(12) -0.07507(18) 0.15298(8) 0.0243(6) Uani 1 1 d . . .
H5 H 0.9519 -0.1340 0.1381 0.029 Uiso 1 1 calc R . .
C6 C 1.02530(12) -0.06638(18) 0.17813(8) 0.0244(6) Uani 1 1 d . . .
C7 C 0.93326(12) 0.00129(18) 0.12342(7) 0.0217(6) Uani 1 1 d . . .
C8 C 0.87970(12) 0.05722(18) 0.12388(8) 0.0224(6) Uani 1 1 d . . .
C9 C 0.86437(12) 0.12774(18) 0.09609(8) 0.0232(6) Uani 1 1 d . . .
C10 C 0.90105(12) 0.14222(19) 0.06822(8) 0.0276(6) Uani 1 1 d . . .
H10 H 0.8906 0.1909 0.0499 0.033 Uiso 1 1 calc R . .
C11 C 0.95266(13) 0.08622(19) 0.06704(8) 0.0268(6) Uani 1 1 d . . .
H11 H 0.9776 0.0965 0.0480 0.032 Uiso 1 1 calc R . .
C12 C 0.96807(12) 0.01493(18) 0.09372(7) 0.0222(6) Uani 1 1 d . . .
C13 C 0.72559(12) 0.02962(19) 0.16899(8) 0.0262(6) Uani 1 1 d . . .
C14 C 0.72047(13) 0.1001(2) 0.19521(8) 0.0291(6) Uani 1 1 d . . .
H14 H 0.7440 0.1551 0.1946 0.035 Uiso 1 1 calc R . .
C15 C 0.68113(14) 0.0909(2) 0.22230(9) 0.0343(7) Uani 1 1 d . A .
C16 C 0.64744(15) 0.0085(2) 0.22232(9) 0.0390(8) Uani 1 1 d . . .
H16 H 0.6207 0.0008 0.2406 0.047 Uiso 1 1 calc R . .
C17 C 0.65196(14) -0.0620(2) 0.19657(9) 0.0369(7) Uani 1 1 d . . .
H17 H 0.6285 -0.1171 0.1972 0.044 Uiso 1 1 calc R . .
C18 C 0.69119(13) -0.0515(2) 0.16970(8) 0.0291(6) Uani 1 1 d . . .
C19 C 0.70897(13) -0.11588(19) 0.14188(9) 0.0295(6) Uani 1 1 d . . .
C20 C 0.69275(15) -0.2077(2) 0.13412(10) 0.0379(7) Uani 1 1 d . . .
H20 H 0.6606 -0.2357 0.1452 0.046 Uiso 1 1 calc R . .
C21 C 0.72387(15) -0.2571(2) 0.11024(10) 0.0385(8) Uani 1 1 d . . .
H21 H 0.7128 -0.3196 0.1052 0.046 Uiso 1 1 calc R . .
C22 C 0.77137(13) -0.21854(19) 0.09313(9) 0.0308(7) Uani 1 1 d . . .
C23 C 0.78500(13) -0.12521(19) 0.09951(8) 0.0273(6) Uani 1 1 d . . .
H23 H 0.8156 -0.0966 0.0873 0.033 Uiso 1 1 calc R . .
C24 C 0.75407(12) -0.07414(18) 0.12353(8) 0.0241(6) Uani 1 1 d . . .
C25 C 0.67301(17) 0.1678(2) 0.25077(10) 0.0465(8) Uani 1 1 d DU . .
C26 C 0.6867(4) 0.1331(4) 0.29324(15) 0.0583(17) Uani 0.694(6) 1 d PDU A 1
H26A H 0.6794 0.1828 0.3107 0.088 Uiso 0.694(6) 1 calc PR A 1
H26B H 0.7313 0.1128 0.3007 0.088 Uiso 0.694(6) 1 calc PR A 1
H26C H 0.6583 0.0817 0.2954 0.088 Uiso 0.694(6) 1 calc PR A 1
C27 C 0.6001(3) 0.1976(4) 0.24019(18) 0.0608(18) Uani 0.694(6) 1 d PDU A 1
H27A H 0.5736 0.1481 0.2472 0.091 Uiso 0.694(6) 1 calc PR A 1
H27B H 0.5874 0.2099 0.2120 0.091 Uiso 0.694(6) 1 calc PR A 1
H27C H 0.5942 0.2530 0.2549 0.091 Uiso 0.694(6) 1 calc PR A 1
C28 C 0.7121(3) 0.2524(4) 0.24767(17) 0.0586(18) Uani 0.694(6) 1 d PDU A 1
H28A H 0.7113 0.2929 0.2700 0.088 Uiso 0.694(6) 1 calc PR A 1
H28B H 0.6940 0.2846 0.2231 0.088 Uiso 0.694(6) 1 calc PR A 1
H28C H 0.7563 0.2346 0.2479 0.088 Uiso 0.694(6) 1 calc PR A 1
C26' C 0.6326(8) 0.1443(10) 0.2796(4) 0.069(4) Uani 0.306(6) 1 d PDU A 2
H26D H 0.6332 0.1954 0.2979 0.104 Uiso 0.306(6) 1 calc PR A 2
H26E H 0.6497 0.0892 0.2942 0.104 Uiso 0.306(6) 1 calc PR A 2
H26F H 0.5886 0.1328 0.2655 0.104 Uiso 0.306(6) 1 calc PR A 2
C27' C 0.6475(7) 0.2547(8) 0.2271(4) 0.065(4) Uani 0.306(6) 1 d PDU A 2
H27D H 0.6117 0.2380 0.2057 0.098 Uiso 0.306(6) 1 calc PR A 2
H27E H 0.6817 0.2821 0.2162 0.098 Uiso 0.306(6) 1 calc PR A 2
H27F H 0.6329 0.2990 0.2444 0.098 Uiso 0.306(6) 1 calc PR A 2
C28' C 0.7432(6) 0.1887(12) 0.2746(4) 0.086(6) Uani 0.306(6) 1 d PDU A 2
H28D H 0.7412 0.2253 0.2978 0.129 Uiso 0.306(6) 1 calc PR A 2
H28E H 0.7666 0.2227 0.2578 0.129 Uiso 0.306(6) 1 calc PR A 2
H28F H 0.7654 0.1308 0.2827 0.129 Uiso 0.306(6) 1 calc PR A 2
C29 C 0.80967(15) -0.2801(2) 0.07081(9) 0.0375(7) Uani 1 1 d . . .
C30 C 0.76627(18) -0.3496(2) 0.04420(11) 0.0526(9) Uani 1 1 d . . .
H30A H 0.7451 -0.3890 0.0603 0.079 Uiso 1 1 calc R . .
H30B H 0.7922 -0.3873 0.0303 0.079 Uiso 1 1 calc R . .
H30C H 0.7339 -0.3165 0.0251 0.079 Uiso 1 1 calc R . .
C31 C 0.85855(16) -0.3329(2) 0.10175(10) 0.0450(8) Uani 1 1 d . . .
H31A H 0.8868 -0.2893 0.1185 0.068 Uiso 1 1 calc R . .
H31B H 0.8840 -0.3731 0.0885 0.068 Uiso 1 1 calc R . .
H31C H 0.8359 -0.3699 0.1179 0.068 Uiso 1 1 calc R . .
C32 C 0.84566(18) -0.2244(2) 0.04514(11) 0.0533(10) Uani 1 1 d . . .
H32A H 0.8154 -0.1854 0.0273 0.080 Uiso 1 1 calc R . .
H32B H 0.8667 -0.2662 0.0299 0.080 Uiso 1 1 calc R . .
H32C H 0.8779 -0.1859 0.0619 0.080 Uiso 1 1 calc R . .
C33 C 1.03196(12) 0.00547(19) 0.21006(8) 0.0260(6) Uani 1 1 d . . .
C34 C 1.00832(13) 0.09445(19) 0.20836(8) 0.0281(6) Uani 1 1 d . . .
H34 H 0.9876 0.1197 0.1838 0.034 Uiso 1 1 calc R . .
C35 C 1.01476(14) 0.1473(2) 0.24256(9) 0.0331(7) Uani 1 1 d . . .
C36 C 1.04897(16) 0.1101(2) 0.27764(9) 0.0426(8) Uani 1 1 d . . .
H36 H 1.0563 0.1470 0.3006 0.051 Uiso 1 1 calc R . .
C37 C 1.07242(16) 0.0220(2) 0.28010(9) 0.0431(8) Uani 1 1 d . . .
H37 H 1.0954 -0.0017 0.3044 0.052 Uiso 1 1 calc R . .
C38 C 1.06189(14) -0.0319(2) 0.24643(8) 0.0328(7) Uani 1 1 d . . .
C39 C 1.07127(14) -0.1296(2) 0.24140(9) 0.0336(7) Uani 1 1 d . . .
C40 C 1.09283(16) -0.1982(2) 0.26871(10) 0.0464(9) Uani 1 1 d . . .
H40 H 1.1095 -0.1831 0.2954 0.056 Uiso 1 1 calc R . .
C41 C 1.08984(16) -0.2884(2) 0.25660(10) 0.0464(9) Uani 1 1 d . . .
H41 H 1.1044 -0.3348 0.2755 0.056 Uiso 1 1 calc R . .
C42 C 1.06616(14) -0.3139(2) 0.21765(9) 0.0367(7) Uani 1 1 d . . .
C43 C 1.04562(13) -0.2435(2) 0.19025(9) 0.0306(7) Uani 1 1 d . . .
H43 H 1.0301 -0.2584 0.1634 0.037 Uiso 1 1 calc R . .
C44 C 1.04782(13) -0.15287(19) 0.20198(8) 0.0274(6) Uani 1 1 d . . .
C45 C 0.98031(15) 0.2395(2) 0.24243(9) 0.0392(8) Uani 1 1 d . . .
C46 C 1.0178(2) 0.3062(2) 0.27308(12) 0.0628(11) Uani 1 1 d . . .
H46A H 1.0610 0.3144 0.2684 0.094 Uiso 1 1 calc R . .
H46B H 1.0205 0.2811 0.2995 0.094 Uiso 1 1 calc R . .
H46C H 0.9958 0.3655 0.2709 0.094 Uiso 1 1 calc R . .
C47 C 0.91552(17) 0.2203(2) 0.25284(12) 0.0538(10) Uani 1 1 d . . .
H47A H 0.8914 0.2777 0.2520 0.081 Uiso 1 1 calc R . .
H47B H 0.9223 0.1941 0.2793 0.081 Uiso 1 1 calc R . .
H47C H 0.8914 0.1768 0.2339 0.081 Uiso 1 1 calc R . .
C48 C 0.96882(17) 0.2863(2) 0.20207(10) 0.0480(9) Uani 1 1 d . . .
H48A H 0.9516 0.3480 0.2040 0.072 Uiso 1 1 calc R . .
H48B H 0.9382 0.2502 0.1831 0.072 Uiso 1 1 calc R . .
H48C H 1.0093 0.2906 0.1933 0.072 Uiso 1 1 calc R . .
C49 C 1.06418(16) -0.4143(2) 0.20412(11) 0.0441(8) Uani 1 1 d . . .
C50 C 1.0795(3) -0.4813(3) 0.23843(14) 0.0870(16) Uani 1 1 d . . .
H50A H 1.1235 -0.4717 0.2529 0.131 Uiso 1 1 calc R . .
H50B H 1.0747 -0.5443 0.2284 0.131 Uiso 1 1 calc R . .
H50C H 1.0500 -0.4710 0.2560 0.131 Uiso 1 1 calc R . .
C51 C 1.1130(2) -0.4278(3) 0.17839(15) 0.0720(13) Uani 1 1 d . . .
H51A H 1.1561 -0.4165 0.1940 0.108 Uiso 1 1 calc R . .
H51B H 1.1040 -0.3847 0.1563 0.108 Uiso 1 1 calc R . .
H51C H 1.1103 -0.4907 0.1684 0.108 Uiso 1 1 calc R . .
C52 C 0.99756(18) -0.4386(3) 0.18022(13) 0.0626(11) Uani 1 1 d . . .
H52A H 0.9968 -0.5032 0.1724 0.094 Uiso 1 1 calc R . .
H52B H 0.9876 -0.3999 0.1567 0.094 Uiso 1 1 calc R . .
H52C H 0.9658 -0.4283 0.1963 0.094 Uiso 1 1 calc R . .
C53 C 0.67779(13) 0.24492(19) 0.12000(8) 0.0288(6) Uani 1 1 d . B .
C54 C 0.61142(14) 0.2329(2) 0.11606(9) 0.0357(7) Uani 1 1 d . . .
C55 C 0.57530(16) 0.3026(3) 0.12766(12) 0.0585(11) Uani 1 1 d . B .
H55 H 0.5307 0.2933 0.1253 0.070 Uiso 1 1 calc R . .
C56 C 0.60149(17) 0.3845(3) 0.14236(13) 0.0627(12) Uani 1 1 d D . .
C62 C 0.5634(10) 0.4711(12) 0.1461(8) 0.0922(15) Uani 0.247(6) 1 d PDU B 1
H62 H 0.5600 0.4718 0.1743 0.111 Uiso 0.247(6) 1 calc PR B 1
C63 C 0.5963(10) 0.5633(12) 0.1405(8) 0.0943(17) Uani 0.247(6) 1 d PDU B 1
H63A H 0.5962 0.5720 0.1127 0.141 Uiso 0.247(6) 1 calc PR B 1
H63B H 0.6404 0.5624 0.1557 0.141 Uiso 0.247(6) 1 calc PR B 1
H63C H 0.5729 0.6137 0.1497 0.141 Uiso 0.247(6) 1 calc PR B 1
C64 C 0.4986(8) 0.4791(13) 0.1248(7) 0.0942(17) Uani 0.247(6) 1 d PDU B 1
H64A H 0.4807 0.5375 0.1313 0.141 Uiso 0.247(6) 1 calc PR B 1
H64B H 0.4733 0.4283 0.1319 0.141 Uiso 0.247(6) 1 calc PR B 1
H64C H 0.4976 0.4769 0.0966 0.141 Uiso 0.247(6) 1 calc PR B 1
C62' C 0.5625(4) 0.4547(5) 0.1617(2) 0.0907(15) Uani 0.753(6) 1 d PDU B 2
H62' H 0.5180 0.4304 0.1581 0.109 Uiso 0.753(6) 1 calc PR B 2
C63' C 0.5870(3) 0.4692(4) 0.2045(2) 0.0861(16) Uani 0.753(6) 1 d PDU B 2
H63D H 0.6305 0.4937 0.2090 0.129 Uiso 0.753(6) 1 calc PR B 2
H63E H 0.5872 0.4106 0.2183 0.129 Uiso 0.753(6) 1 calc PR B 2
H63F H 0.5592 0.5127 0.2143 0.129 Uiso 0.753(6) 1 calc PR B 2
C64' C 0.5587(4) 0.5426(5) 0.1403(3) 0.0956(15) Uani 0.753(6) 1 d PDU B 2
H64D H 0.5175 0.5719 0.1401 0.143 Uiso 0.753(6) 1 calc PR B 2
H64E H 0.5628 0.5312 0.1132 0.143 Uiso 0.753(6) 1 calc PR B 2
H64F H 0.5934 0.5830 0.1532 0.143 Uiso 0.753(6) 1 calc PR B 2
C57 C 0.66659(16) 0.3967(2) 0.14547(11) 0.0476(9) Uani 1 1 d . B .
H57 H 0.6852 0.4537 0.1549 0.057 Uiso 1 1 calc R . .
C58 C 0.70573(14) 0.3287(2) 0.13537(9) 0.0340(7) Uani 1 1 d . . .
C59 C 0.57714(14) 0.1448(2) 0.10036(10) 0.0376(7) Uani 1 1 d . . .
H59 H 0.6101 0.1016 0.0945 0.045 Uiso 1 1 calc R . .
C60 C 0.54582(16) 0.0986(2) 0.13104(11) 0.0484(9) Uani 1 1 d . . .
H60A H 0.5784 0.0863 0.1548 0.073 Uiso 1 1 calc R . .
H60B H 0.5261 0.0408 0.1204 0.073 Uiso 1 1 calc R . .
H60C H 0.5130 0.1392 0.1374 0.073 Uiso 1 1 calc R . .
C61 C 0.52879(15) 0.1615(2) 0.06206(10) 0.0474(9) Uani 1 1 d . . .
H61A H 0.4951 0.2025 0.0669 0.071 Uiso 1 1 calc R . .
H61B H 0.5098 0.1029 0.0518 0.071 Uiso 1 1 calc R . .
H61C H 0.5504 0.1896 0.0429 0.071 Uiso 1 1 calc R . .
C65 C 0.77729(16) 0.3488(2) 0.14411(12) 0.0492(9) Uani 1 1 d . B .
H65 H 0.8000 0.2920 0.1385 0.059 Uiso 1 1 calc R . .
C66 C 0.80210(19) 0.3742(3) 0.18700(13) 0.0713(12) Uani 1 1 d . . .
H66A H 0.7800 0.4293 0.1932 0.107 Uiso 1 1 calc R B .
H66B H 0.8481 0.3861 0.1916 0.107 Uiso 1 1 calc R . .
H66C H 0.7941 0.3235 0.2038 0.107 Uiso 1 1 calc R . .
C67 C 0.7945(2) 0.4252(4) 0.11892(14) 0.0957(18) Uani 1 1 d . . .
H67A H 0.7838 0.4067 0.0913 0.144 Uiso 1 1 calc R B .
H67B H 0.8404 0.4380 0.1267 0.144 Uiso 1 1 calc R . .
H67C H 0.7704 0.4805 0.1225 0.144 Uiso 1 1 calc R . .
C68 C 0.67764(12) 0.12951(19) 0.03369(8) 0.0273(6) Uani 1 1 d . . .
C69 C 0.64472(13) 0.0514(2) 0.01614(9) 0.0307(6) Uani 1 1 d . . .
C70 C 0.60585(13) 0.0589(2) -0.02125(9) 0.0331(7) Uani 1 1 d . . .
H70 H 0.5831 0.0063 -0.0327 0.040 Uiso 1 1 calc R . .
C71 C 0.59899(14) 0.1400(2) -0.04244(9) 0.0361(7) Uani 1 1 d . . .
C72 C 0.63233(14) 0.2153(2) -0.02517(9) 0.0374(7) Uani 1 1 d . . .
H72 H 0.6284 0.2714 -0.0393 0.045 Uiso 1 1 calc R . .
C73 C 0.67182(13) 0.2123(2) 0.01247(9) 0.0328(7) Uani 1 1 d . . .
C74 C 0.65015(14) -0.04238(19) 0.03564(9) 0.0327(7) Uani 1 1 d . . .
H74 H 0.6821 -0.0373 0.0611 0.039 Uiso 1 1 calc R . .
C75 C 0.67545(18) -0.1127(2) 0.01035(11) 0.0505(9) Uani 1 1 d . . .
H75A H 0.6449 -0.1194 -0.0148 0.076 Uiso 1 1 calc R . .
H75B H 0.6810 -0.1718 0.0240 0.076 Uiso 1 1 calc R . .
H75C H 0.7167 -0.0919 0.0056 0.076 Uiso 1 1 calc R . .
C76 C 0.58703(16) -0.0765(2) 0.04492(11) 0.0481(9) Uani 1 1 d . . .
H76A H 0.5726 -0.0331 0.0626 0.072 Uiso 1 1 calc R . .
H76B H 0.5937 -0.1368 0.0575 0.072 Uiso 1 1 calc R . .
H76C H 0.5546 -0.0813 0.0205 0.072 Uiso 1 1 calc R . .
C77 C 0.55816(16) 0.1409(2) -0.08404(10) 0.0442(8) Uani 1 1 d . . .
H77 H 0.5255 0.0913 -0.0856 0.053 Uiso 1 1 calc R . .
C78 C 0.5996(2) 0.1167(3) -0.11342(11) 0.0633(11) Uani 1 1 d . . .
H78A H 0.5726 0.1125 -0.1398 0.095 Uiso 1 1 calc R . .
H78B H 0.6208 0.0577 -0.1062 0.095 Uiso 1 1 calc R . .
H78C H 0.6319 0.1645 -0.1130 0.095 Uiso 1 1 calc R . .
C79 C 0.52232(17) 0.2302(3) -0.09533(11) 0.0584(10) Uani 1 1 d . . .
H79A H 0.4971 0.2452 -0.0758 0.088 Uiso 1 1 calc R . .
H79B H 0.4938 0.2234 -0.1212 0.088 Uiso 1 1 calc R . .
H79C H 0.5530 0.2795 -0.0963 0.088 Uiso 1 1 calc R . .
C80 C 0.70657(15) 0.3004(2) 0.02799(10) 0.0391(8) Uani 1 1 d . . .
H80 H 0.7291 0.2886 0.0557 0.047 Uiso 1 1 calc R . .
C81 C 0.6601(2) 0.3797(2) 0.02863(13) 0.0656(12) Uani 1 1 d . . .
H81A H 0.6402 0.3971 0.0016 0.098 Uiso 1 1 calc R . .
H81B H 0.6834 0.4323 0.0422 0.098 Uiso 1 1 calc R . .
H81C H 0.6269 0.3606 0.0425 0.098 Uiso 1 1 calc R . .
C82 C 0.75764(19) 0.3240(3) 0.00488(11) 0.0640(11) Uani 1 1 d . . .
H82A H 0.7860 0.2712 0.0049 0.096 Uiso 1 1 calc R . .
H82B H 0.7827 0.3766 0.0171 0.096 Uiso 1 1 calc R . .
H82C H 0.7370 0.3394 -0.0222 0.096 Uiso 1 1 calc R . .
C83 C 1.13812(12) -0.18363(19) 0.12674(8) 0.0274(6) Uani 1 1 d . . .
C84 C 1.11665(13) -0.24791(19) 0.09675(8) 0.0292(6) Uani 1 1 d . . .
C85 C 1.15708(14) -0.3198(2) 0.09171(9) 0.0352(7) Uani 1 1 d . . .
H85 H 1.1428 -0.3621 0.0710 0.042 Uiso 1 1 calc R . .
C86 C 1.21694(14) -0.3326(2) 0.11552(10) 0.0400(8) Uani 1 1 d . . .
C87 C 1.23659(14) -0.2703(2) 0.14540(10) 0.0395(8) Uani 1 1 d . . .
H87 H 1.2772 -0.2784 0.1625 0.047 Uiso 1 1 calc R . .
C88 C 1.19896(14) -0.1955(2) 0.15151(9) 0.0324(7) Uani 1 1 d . . .
C89 C 1.05014(14) -0.2452(2) 0.06969(9) 0.0374(7) Uani 1 1 d . . .
H89 H 1.0244 -0.1979 0.0802 0.045 Uiso 1 1 calc R . .
C90 C 1.05219(19) -0.2185(3) 0.02789(11) 0.0617(11) Uani 1 1 d . . .
H90A H 1.0701 -0.1567 0.0277 0.093 Uiso 1 1 calc R . .
H90B H 1.0088 -0.2195 0.0117 0.093 Uiso 1 1 calc R . .
H90C H 1.0790 -0.2621 0.0173 0.093 Uiso 1 1 calc R . .
C91 C 1.01564(16) -0.3372(2) 0.06935(11) 0.0495(9) Uani 1 1 d . . .
H91A H 0.9724 -0.3321 0.0531 0.074 Uiso 1 1 calc R . .
H91B H 1.0131 -0.3537 0.0962 0.074 Uiso 1 1 calc R . .
H91C H 1.0393 -0.3846 0.0585 0.074 Uiso 1 1 calc R . .
C92 C 1.25724(16) -0.4159(2) 0.10952(12) 0.0494(9) Uani 1 1 d . . .
H92 H 1.2395 -0.4410 0.0827 0.059 Uiso 1 1 calc R . .
C93 C 1.2522(2) -0.4909(3) 0.13933(16) 0.0805(15) Uani 1 1 d . . .
H93A H 1.2684 -0.4676 0.1659 0.121 Uiso 1 1 calc R . .
H93B H 1.2776 -0.5440 0.1347 0.121 Uiso 1 1 calc R . .
H93C H 1.2074 -0.5092 0.1364 0.121 Uiso 1 1 calc R . .
C94 C 1.32698(17) -0.3916(3) 0.11163(13) 0.0618(11) Uani 1 1 d . . .
H94A H 1.3295 -0.3403 0.0939 0.093 Uiso 1 1 calc R . .
H94B H 1.3493 -0.4448 0.1038 0.093 Uiso 1 1 calc R . .
H94C H 1.3471 -0.3741 0.1386 0.093 Uiso 1 1 calc R . .
C95 C 1.22612(14) -0.1298(2) 0.18458(9) 0.0360(7) Uani 1 1 d . . .
H95 H 1.1931 -0.0815 0.1849 0.043 Uiso 1 1 calc R . .
C96 C 1.23840(19) -0.1775(3) 0.22455(10) 0.0560(10) Uani 1 1 d . . .
H96A H 1.1994 -0.2091 0.2278 0.084 Uiso 1 1 calc R . .
H96B H 1.2506 -0.1318 0.2454 0.084 Uiso 1 1 calc R . .
H96C H 1.2730 -0.2222 0.2260 0.084 Uiso 1 1 calc R . .
C97 C 1.28622(15) -0.0812(3) 0.17756(11) 0.0520(10) Uani 1 1 d . . .
H97A H 1.3208 -0.1260 0.1791 0.078 Uiso 1 1 calc R . .
H97B H 1.2992 -0.0339 0.1976 0.078 Uiso 1 1 calc R . .
H97C H 1.2770 -0.0528 0.1515 0.078 Uiso 1 1 calc R . .
C98 C 1.15868(12) 0.05199(19) 0.12790(8) 0.0273(6) Uani 1 1 d . . .
C99 C 1.18239(13) 0.0487(2) 0.09319(8) 0.0310(7) Uani 1 1 d . . .
C100 C 1.23158(14) 0.1081(2) 0.08928(9) 0.0364(7) Uani 1 1 d . . .
H100 H 1.2474 0.1057 0.0658 0.044 Uiso 1 1 calc R . .
C101 C 1.25851(14) 0.1704(2) 0.11786(9) 0.0358(7) Uani 1 1 d . . .
C102 C 1.23507(14) 0.1716(2) 0.15185(9) 0.0370(7) Uani 1 1 d . . .
H102 H 1.2535 0.2129 0.1722 0.044 Uiso 1 1 calc R . .
C103 C 1.18537(13) 0.1147(2) 0.15748(9) 0.0313(7) Uani 1 1 d . . .
C104 C 1.15566(15) -0.0145(2) 0.05882(9) 0.0366(7) Uani 1 1 d . . .
H104 H 1.1226 -0.0542 0.0669 0.044 Uiso 1 1 calc R . .
C105 C 1.20691(18) -0.0779(3) 0.04893(13) 0.0624(11) Uani 1 1 d . . .
H10A H 1.1876 -0.1181 0.0271 0.094 Uiso 1 1 calc R . .
H10B H 1.2253 -0.1151 0.0720 0.094 Uiso 1 1 calc R . .
H10C H 1.2406 -0.0410 0.0414 0.094 Uiso 1 1 calc R . .
C106 C 1.1222(2) 0.0414(3) 0.02360(10) 0.0597(11) Uani 1 1 d . . .
H10D H 1.0882 0.0782 0.0309 0.090 Uiso 1 1 calc R . .
H10E H 1.1037 0.0001 0.0020 0.090 Uiso 1 1 calc R . .
H10F H 1.1532 0.0821 0.0152 0.090 Uiso 1 1 calc R . .
C107 C 1.31202(15) 0.2355(2) 0.11306(11) 0.0485(9) Uani 1 1 d . . .
H107 H 1.3179 0.2802 0.1353 0.058 Uiso 1 1 calc R . .
C108 C 1.37481(17) 0.1844(3) 0.11643(15) 0.0762(13) Uani 1 1 d . . .
H10G H 1.3861 0.1542 0.1421 0.114 Uiso 1 1 calc R . .
H10H H 1.4086 0.2278 0.1137 0.114 Uiso 1 1 calc R . .
H10I H 1.3702 0.1381 0.0956 0.114 Uiso 1 1 calc R . .
C109 C 1.2955(2) 0.2904(3) 0.07518(13) 0.0721(12) Uani 1 1 d . . .
H10J H 1.2901 0.2487 0.0527 0.108 Uiso 1 1 calc R . .
H10K H 1.3302 0.3337 0.0741 0.108 Uiso 1 1 calc R . .
H10L H 1.2558 0.3244 0.0743 0.108 Uiso 1 1 calc R . .
C110 C 1.16196(15) 0.1264(2) 0.19530(9) 0.0393(8) Uani 1 1 d . . .
H110 H 1.1247 0.0841 0.1939 0.047 Uiso 1 1 calc R . .
C111 C 1.21163(19) 0.1006(2) 0.23185(10) 0.0514(9) Uani 1 1 d . . .
H11A H 1.2224 0.0355 0.2307 0.077 Uiso 1 1 calc R . .
H11B H 1.1942 0.1121 0.2552 0.077 Uiso 1 1 calc R . .
H11C H 1.2502 0.1377 0.2331 0.077 Uiso 1 1 calc R . .
C112 C 1.13722(16) 0.2243(2) 0.19773(10) 0.0471(9) Uani 1 1 d . . .
H11D H 1.1722 0.2678 0.1981 0.071 Uiso 1 1 calc R . .
H11E H 1.1208 0.2311 0.2217 0.071 Uiso 1 1 calc R . .
H11F H 1.1028 0.2365 0.1748 0.071 Uiso 1 1 calc R . .
C113 C 1.1068(14) 0.445(2) 0.0227(9) 0.1284(19) Uani 0.193(5) 1 d PDU C 1
H11G H 1.0690 0.4354 0.0017 0.193 Uiso 0.193(5) 1 calc PR C 1
H11H H 1.1448 0.4227 0.0142 0.193 Uiso 0.193(5) 1 calc PR C 1
H11I H 1.1116 0.5103 0.0290 0.193 Uiso 0.193(5) 1 calc PR C 1
C114 C 1.0992(12) 0.394(2) 0.0578(10) 0.1278(15) Uani 0.193(5) 1 d PDU C 1
H11J H 1.1073 0.3277 0.0548 0.153 Uiso 0.193(5) 1 calc PR C 1
H11K H 1.1294 0.4169 0.0814 0.153 Uiso 0.193(5) 1 calc PR C 1
O3 O 1.0332(9) 0.4093(19) 0.0611(8) 0.1270(14) Uani 0.193(5) 1 d PDU C 1
C115 C 1.0113(13) 0.361(2) 0.0922(10) 0.1267(14) Uani 0.193(5) 1 d PDU C 1
H11L H 1.0152 0.2938 0.0884 0.152 Uiso 0.193(5) 1 calc PR C 1
H11M H 1.0387 0.3773 0.1179 0.152 Uiso 0.193(5) 1 calc PR C 1
C116 C 0.9469(12) 0.383(2) 0.0922(11) 0.1261(16) Uani 0.193(5) 1 d PDU C 1
H11N H 0.9376 0.4450 0.0820 0.189 Uiso 0.193(5) 1 calc PR C 1
H11O H 0.9400 0.3794 0.1191 0.189 Uiso 0.193(5) 1 calc PR C 1
H11P H 0.9185 0.3392 0.0756 0.189 Uiso 0.193(5) 1 calc PR C 1
C121 C 1.1030(3) 0.3093(6) 0.0734(3) 0.1300(16) Uani 0.807(5) 1 d PDU C 2
H12A H 1.0932 0.2904 0.0458 0.195 Uiso 0.807(5) 1 calc PR C 2
H12B H 1.1200 0.2568 0.0899 0.195 Uiso 0.807(5) 1 calc PR C 2
H12C H 1.1350 0.3584 0.0771 0.195 Uiso 0.807(5) 1 calc PR C 2
C122 C 1.0460(4) 0.3418(6) 0.0842(3) 0.1271(14) Uani 0.807(5) 1 d PDU C 2
H12D H 1.0229 0.2895 0.0927 0.152 Uiso 0.807(5) 1 calc PR C 2
H12E H 1.0576 0.3849 0.1065 0.152 Uiso 0.807(5) 1 calc PR C 2
O3' O 1.0058(3) 0.3866(4) 0.05233(19) 0.1263(14) Uani 0.807(5) 1 d PDU C 2
C123 C 0.9465(4) 0.4224(6) 0.0593(3) 0.1252(14) Uani 0.807(5) 1 d PDU C 2
H12F H 0.9550 0.4665 0.0813 0.150 Uiso 0.807(5) 1 calc PR C 2
H12G H 0.9199 0.3720 0.0661 0.150 Uiso 0.807(5) 1 calc PR C 2
C124 C 0.9130(3) 0.4684(5) 0.0233(3) 0.1235(17) Uani 0.807(5) 1 d PDU C 2
H12H H 0.9403 0.5166 0.0162 0.185 Uiso 0.807(5) 1 calc PR C 2
H12I H 0.8733 0.4955 0.0277 0.185 Uiso 0.807(5) 1 calc PR C 2
H12J H 0.9030 0.4236 0.0019 0.185 Uiso 0.807(5) 1 calc PR C 2
C117 C 0.4341(10) 0.3871(12) 0.0130(7) 0.170(6) Uani 0.50 1 d PDU D -1
H11Q H 0.4664 0.3651 0.0354 0.255 Uiso 0.50 1 calc PR D -1
H11R H 0.4101 0.3348 -0.0003 0.255 Uiso 0.50 1 calc PR D -1
H11S H 0.4046 0.4287 0.0224 0.255 Uiso 0.50 1 calc PR D -1
C118 C 0.4675(8) 0.4391(11) -0.0162(5) 0.156(5) Uani 0.50 1 d PDU D -1
H11T H 0.4971 0.3976 -0.0261 0.187 Uiso 0.50 1 calc PR D -1
H11U H 0.4353 0.4621 -0.0388 0.187 Uiso 0.50 1 calc PR D -1
O4 O 0.5004(14) 0.5104(12) 0.0039(13) 0.146(4) Uani 0.50 1 d PDU D -1
C119 C 0.5282(8) 0.5687(11) -0.0186(5) 0.143(5) Uani 0.50 1 d PDU D -1
H11V H 0.4953 0.5947 -0.0402 0.171 Uiso 0.50 1 calc PR D -1
H11W H 0.5598 0.5351 -0.0302 0.171 Uiso 0.50 1 calc PR D -1
C120 C 0.5614(9) 0.6460(11) 0.0085(6) 0.146(6) Uani 0.50 1 d PDU D -1
H12K H 0.5290 0.6854 0.0161 0.219 Uiso 0.50 1 calc PR D -1
H12L H 0.5879 0.6825 -0.0055 0.219 Uiso 0.50 1 calc PR D -1
H12M H 0.5884 0.6191 0.0320 0.219 Uiso 0.50 1 calc PR D -1

loop_
_atom_site_aniso_label
_atom_site_aniso_U_11
_atom_site_aniso_U_22
_atom_site_aniso_U_33
_atom_site_aniso_U_23
_atom_site_aniso_U_13
_atom_site_aniso_U_12
Sn1 0.02442(9) 0.02114(10) 0.02692(10) 0.00004(8) 0.00649(8) 0.00021(8)
Sn2 0.02342(9) 0.02220(10) 0.02238(10) -0.00024(8) 0.00261(7) -0.00014(8)
O1 0.0257(9) 0.0202(10) 0.0382(12) 0.0022(9) 0.0095(9) 0.0018(8)
O2 0.0263(9) 0.0322(11) 0.0224(10) -0.0018(8) 0.0019(8) 0.0054(8)
C1 0.0273(13) 0.0216(14) 0.0232(14) 0.0006(11) 0.0085(11) -0.0010(11)
C2 0.0237(13) 0.0240(15) 0.0237(14) -0.0025(12) 0.0052(11) -0.0024(11)
C3 0.0275(14) 0.0379(17) 0.0215(14) 0.0053(13) 0.0066(12) -0.0039(13)
C4 0.0300(14) 0.0285(16) 0.0288(16) 0.0103(12) 0.0041(12) -0.0049(12)
C5 0.0263(13) 0.0217(14) 0.0236(14) -0.0008(11) 0.0028(11) -0.0034(11)
C6 0.0279(14) 0.0214(14) 0.0228(14) 0.0028(11) 0.0028(11) -0.0009(11)
C7 0.0237(13) 0.0215(14) 0.0185(13) -0.0014(11) 0.0016(11) -0.0038(11)
C8 0.0240(13) 0.0211(14) 0.0220(14) -0.0026(11) 0.0045(11) -0.0054(11)
C9 0.0234(13) 0.0217(14) 0.0235(14) -0.0017(11) 0.0030(11) -0.0024(11)
C10 0.0281(14) 0.0264(15) 0.0276(15) 0.0073(12) 0.0046(12) 0.0004(12)
C11 0.0277(14) 0.0332(16) 0.0211(14) 0.0026(12) 0.0085(12) -0.0003(12)
C12 0.0225(13) 0.0230(14) 0.0194(13) -0.0029(11) 0.0007(11) -0.0010(11)
C13 0.0256(13) 0.0278(15) 0.0259(15) 0.0034(12) 0.0068(12) 0.0013(11)
C14 0.0305(14) 0.0268(15) 0.0317(16) 0.0002(13) 0.0103(13) -0.0022(12)
C15 0.0366(16) 0.0391(18) 0.0299(16) 0.0005(14) 0.0133(14) 0.0020(14)
C16 0.0420(17) 0.044(2) 0.0376(18) 0.0056(15) 0.0227(15) 0.0019(15)
C17 0.0384(16) 0.0326(17) 0.0436(19) 0.0057(15) 0.0173(15) -0.0063(14)
C18 0.0281(14) 0.0298(16) 0.0310(16) 0.0039(13) 0.0096(12) 0.0003(12)
C19 0.0314(15) 0.0251(16) 0.0317(16) 0.0038(12) 0.0057(13) -0.0020(12)
C20 0.0406(17) 0.0303(17) 0.0450(19) 0.0018(15) 0.0139(15) -0.0095(14)
C21 0.0486(18) 0.0179(15) 0.048(2) -0.0016(14) 0.0072(16) -0.0058(13)
C22 0.0350(15) 0.0255(16) 0.0312(16) 0.0003(13) 0.0055(13) 0.0016(12)
C23 0.0299(14) 0.0270(16) 0.0248(15) 0.0022(12) 0.0054(12) -0.0019(12)
C24 0.0250(13) 0.0211(14) 0.0248(14) 0.0030(11) 0.0025(11) -0.0008(11)
C25 0.061(2) 0.045(2) 0.0389(19) -0.0064(16) 0.0246(17) -0.0020(17)
C26 0.084(5) 0.062(4) 0.033(3) -0.007(3) 0.022(3) -0.006(3)
C27 0.071(3) 0.054(4) 0.065(4) -0.015(3) 0.032(3) 0.015(3)
C28 0.085(4) 0.045(3) 0.053(4) -0.018(3) 0.030(3) -0.007(3)
C26' 0.098(10) 0.072(9) 0.049(8) -0.008(7) 0.041(8) 0.003(9)
C27' 0.099(11) 0.047(7) 0.061(8) -0.009(5) 0.043(7) 0.001(7)
C28' 0.077(7) 0.112(14) 0.067(10) -0.059(9) 0.012(6) 0.001(8)
C29 0.0475(18) 0.0270(16) 0.0376(18) -0.0010(14) 0.0079(15) 0.0039(14)
C30 0.064(2) 0.044(2) 0.046(2) -0.0144(17) 0.0041(18) 0.0056(18)
C31 0.0501(19) 0.0352(19) 0.050(2) 0.0010(16) 0.0114(17) 0.0093(15)
C32 0.073(2) 0.042(2) 0.054(2) 0.0038(17) 0.033(2) 0.0144(18)
C33 0.0251(13) 0.0304(16) 0.0224(14) 0.0004(12) 0.0051(11) -0.0036(12)
C34 0.0300(14) 0.0267(15) 0.0274(15) -0.0002(12) 0.0057(12) -0.0059(12)
C35 0.0352(16) 0.0340(17) 0.0320(16) -0.0032(14) 0.0114(13) -0.0088(13)
C36 0.055(2) 0.045(2) 0.0276(17) -0.0104(15) 0.0081(15) -0.0081(16)
C37 0.056(2) 0.047(2) 0.0215(16) 0.0024(15) -0.0005(15) -0.0012(17)
C38 0.0346(15) 0.0393(18) 0.0231(15) 0.0016(13) 0.0026(13) -0.0010(13)
C39 0.0350(16) 0.0354(17) 0.0283(16) 0.0051(14) 0.0021(13) -0.0002(13)
C40 0.060(2) 0.047(2) 0.0269(17) 0.0107(15) -0.0042(16) 0.0028(17)
C41 0.060(2) 0.038(2) 0.0368(19) 0.0177(16) -0.0007(16) 0.0062(16)
C42 0.0367(16) 0.0306(17) 0.0412(19) 0.0110(14) 0.0047(14) 0.0026(13)
C43 0.0279(14) 0.0304(16) 0.0317(16) 0.0054(13) 0.0022(12) -0.0013(12)
C44 0.0265(14) 0.0269(16) 0.0288(15) 0.0052(12) 0.0057(12) -0.0015(11)
C45 0.0488(19) 0.0334(18) 0.0387(18) -0.0116(15) 0.0168(15) -0.0045(15)
C46 0.085(3) 0.036(2) 0.063(3) -0.0166(19) 0.008(2) -0.009(2)
C47 0.059(2) 0.042(2) 0.070(3) -0.0057(19) 0.034(2) 0.0022(17)
C48 0.058(2) 0.0342(19) 0.056(2) 0.0022(17) 0.0201(18) 0.0087(16)
C49 0.0486(19) 0.0268(17) 0.056(2) 0.0124(16) 0.0086(17) 0.0009(14)
C50 0.136(4) 0.034(2) 0.076(3) 0.021(2) -0.010(3) -0.002(3)
C51 0.074(3) 0.039(2) 0.109(4) -0.006(2) 0.033(3) 0.004(2)
C52 0.062(2) 0.040(2) 0.081(3) -0.003(2) 0.003(2) -0.0065(18)
C53 0.0311(14) 0.0240(15) 0.0328(16) 0.0003(13) 0.0099(13) 0.0044(12)
C54 0.0319(15) 0.0345(18) 0.0413(18) -0.0048(14) 0.0089(14) 0.0038(13)
C55 0.0320(17) 0.052(2) 0.091(3) -0.025(2) 0.0129(19) 0.0073(16)
C56 0.042(2) 0.050(2) 0.095(3) -0.021(2) 0.011(2) 0.0182(17)
C62 0.085(3) 0.066(3) 0.129(4) -0.019(3) 0.030(3) 0.030(2)
C63 0.086(3) 0.068(3) 0.131(4) -0.018(3) 0.029(3) 0.030(3)
C64 0.086(3) 0.068(3) 0.131(4) -0.019(3) 0.029(3) 0.031(3)
C62' 0.083(2) 0.066(2) 0.127(4) -0.020(3) 0.031(3) 0.030(2)
C63' 0.083(3) 0.064(3) 0.118(4) -0.025(3) 0.037(3) 0.030(2)
C64' 0.088(3) 0.070(3) 0.132(4) -0.017(3) 0.029(3) 0.031(2)
C57 0.053(2) 0.0301(18) 0.060(2) -0.0125(17) 0.0122(18) 0.0026(15)
C58 0.0361(16) 0.0276(16) 0.0402(18) -0.0020(14) 0.0123(14) 0.0017(13)
C59 0.0276(15) 0.0390(18) 0.0461(19) -0.0082(15) 0.0078(14) 0.0010(13)
C60 0.0400(18) 0.051(2) 0.055(2) -0.0022(18) 0.0122(17) -0.0003(16)
C61 0.0352(17) 0.054(2) 0.051(2) -0.0058(18) 0.0061(16) -0.0024(16)
C65 0.0479(19) 0.0295(18) 0.074(3) -0.0196(17) 0.0224(19) -0.0082(15)
C66 0.056(2) 0.072(3) 0.078(3) 0.004(2) -0.004(2) -0.011(2)
C67 0.108(4) 0.116(4) 0.065(3) -0.009(3) 0.022(3) -0.076(3)
C68 0.0239(13) 0.0304(16) 0.0284(15) 0.0008(13) 0.0071(12) 0.0010(12)
C69 0.0286(14) 0.0313(16) 0.0321(16) 0.0022(13) 0.0066(12) 0.0028(12)
C70 0.0317(15) 0.0335(17) 0.0335(17) 0.0006(14) 0.0052(13) -0.0045(13)
C71 0.0342(16) 0.0408(18) 0.0321(17) 0.0048(15) 0.0045(13) -0.0020(14)
C72 0.0400(17) 0.0365(18) 0.0344(17) 0.0107(14) 0.0053(14) -0.0018(14)
C73 0.0325(15) 0.0309(16) 0.0357(17) 0.0027(14) 0.0086(13) 0.0011(13)
C74 0.0365(16) 0.0267(16) 0.0320(16) -0.0007(13) 0.0006(13) -0.0031(13)
C75 0.065(2) 0.036(2) 0.049(2) 0.0006(16) 0.0065(18) 0.0089(17)
C76 0.053(2) 0.039(2) 0.051(2) 0.0052(16) 0.0093(17) -0.0125(16)
C77 0.0441(18) 0.047(2) 0.0358(18) 0.0081(16) -0.0040(15) -0.0052(16)
C78 0.075(3) 0.076(3) 0.035(2) 0.0021(19) 0.0017(19) 0.009(2)
C79 0.047(2) 0.070(3) 0.050(2) 0.012(2) -0.0084(18) 0.0063(19)
C80 0.0425(17) 0.0306(17) 0.0406(19) 0.0080(14) 0.0009(15) -0.0026(14)
C81 0.077(3) 0.033(2) 0.077(3) -0.002(2) -0.005(2) 0.0085(19)
C82 0.066(2) 0.074(3) 0.051(2) 0.004(2) 0.009(2) -0.036(2)
C83 0.0263(14) 0.0227(15) 0.0322(16) 0.0043(12) 0.0039(12) 0.0018(11)
C84 0.0311(14) 0.0239(15) 0.0313(16) 0.0005(13) 0.0039(13) -0.0015(12)
C85 0.0374(16) 0.0275(16) 0.0398(18) -0.0080(14) 0.0061(14) 0.0005(13)
C86 0.0349(16) 0.0319(17) 0.054(2) -0.0043(16) 0.0104(15) 0.0056(14)
C87 0.0309(15) 0.0359(18) 0.046(2) 0.0010(15) -0.0033(14) 0.0083(13)
C88 0.0351(15) 0.0282(16) 0.0326(17) 0.0013(13) 0.0046(13) 0.0016(13)
C89 0.0347(16) 0.0318(17) 0.0409(18) -0.0104(14) -0.0029(14) 0.0036(13)
C90 0.072(3) 0.056(2) 0.045(2) 0.0071(19) -0.0148(19) -0.024(2)
C91 0.0414(18) 0.053(2) 0.051(2) 0.0000(18) 0.0032(16) -0.0091(16)
C92 0.047(2) 0.040(2) 0.061(2) -0.0084(18) 0.0089(18) 0.0117(16)
C93 0.085(3) 0.040(2) 0.127(4) 0.011(3) 0.049(3) 0.022(2)
C94 0.050(2) 0.061(3) 0.077(3) -0.005(2) 0.017(2) 0.0161(19)
C95 0.0322(15) 0.0343(17) 0.0365(17) -0.0030(14) -0.0042(13) 0.0080(13)
C96 0.070(2) 0.048(2) 0.040(2) 0.0002(17) -0.0103(18) 0.0170(19)
C97 0.0356(18) 0.053(2) 0.061(2) -0.0129(19) -0.0034(17) -0.0018(16)
C98 0.0263(13) 0.0267(15) 0.0281(15) -0.0019(12) 0.0039(12) -0.0015(12)
C99 0.0314(15) 0.0323(17) 0.0295(16) -0.0023(13) 0.0069(13) -0.0046(13)
C100 0.0384(16) 0.0379(18) 0.0376(18) -0.0051(14) 0.0187(14) -0.0070(14)
C101 0.0300(15) 0.0367(18) 0.0417(19) -0.0043(15) 0.0096(14) -0.0067(13)
C102 0.0315(15) 0.0390(18) 0.0395(18) -0.0124(15) 0.0057(14) -0.0107(14)
C103 0.0301(15) 0.0323(17) 0.0310(16) -0.0054(13) 0.0054(13) -0.0048(12)
C104 0.0447(17) 0.0384(18) 0.0307(17) -0.0072(14) 0.0171(14) -0.0151(14)
C105 0.064(2) 0.061(3) 0.073(3) -0.033(2) 0.036(2) -0.016(2)
C106 0.079(3) 0.061(3) 0.0336(19) 0.0010(18) 0.0014(19) -0.026(2)
C107 0.0430(19) 0.051(2) 0.056(2) -0.0179(18) 0.0220(17) -0.0172(16)
C108 0.039(2) 0.094(3) 0.101(4) -0.005(3) 0.028(2) -0.018(2)
C109 0.078(3) 0.060(3) 0.084(3) 0.006(2) 0.028(3) -0.028(2)
C110 0.0393(17) 0.044(2) 0.0377(18) -0.0168(15) 0.0154(15) -0.0185(15)
C111 0.079(3) 0.044(2) 0.0330(19) -0.0083(16) 0.0160(18) -0.0094(19)
C112 0.0409(18) 0.058(2) 0.044(2) -0.0146(17) 0.0135(16) -0.0044(16)
C113 0.096(3) 0.126(4) 0.159(4) -0.045(3) 0.016(3) 0.007(3)
C114 0.095(3) 0.125(3) 0.158(3) -0.044(3) 0.016(2) 0.007(2)
O3 0.094(2) 0.124(3) 0.158(3) -0.045(2) 0.016(2) 0.007(2)
C115 0.094(2) 0.124(3) 0.158(3) -0.045(3) 0.016(2) 0.007(2)
C116 0.094(3) 0.123(3) 0.157(4) -0.046(3) 0.017(3) 0.006(2)
C121 0.096(3) 0.128(3) 0.160(4) -0.041(3) 0.013(3) 0.008(2)
C122 0.094(2) 0.124(3) 0.158(3) -0.044(2) 0.016(2) 0.007(2)
O3' 0.093(2) 0.123(3) 0.157(3) -0.046(2) 0.016(2) 0.007(2)
C123 0.092(2) 0.122(3) 0.157(3) -0.048(3) 0.018(2) 0.006(2)
C124 0.088(3) 0.119(3) 0.159(4) -0.054(3) 0.016(3) 0.006(2)
C117 0.150(10) 0.103(10) 0.240(16) 0.030(11) 0.004(10) 0.009(8)
C118 0.133(7) 0.098(8) 0.220(13) 0.019(9) 0.000(7) 0.014(5)
O4 0.121(6) 0.093(8) 0.209(13) 0.024(8) 0.000(6) 0.012(5)
C119 0.119(7) 0.093(7) 0.201(13) 0.018(8) 0.001(7) 0.011(5)
C120 0.138(9) 0.104(9) 0.188(15) 0.004(9) 0.016(9) -0.003(7)

loop_
_atom_type_symbol
_atom_type_description
_atom_type_scat_dispersion_real
_atom_type_scat_dispersion_imag
_atom_type_scat_source
C C 0.0033 0.0016 'International Tables Vol C Tables 4.2.6.8 and 6.1.1.4'
H H 0.0000 0.0000 'International Tables Vol C Tables 4.2.6.8 and 6.1.1.4'
O O 0.0106 0.0060 'International Tables Vol C Tables 4.2.6.8 and 6.1.1.4'
Sn Sn -0.6537 1.4246 'International Tables Vol C Tables 4.2.6.8 and 6.1.1.4'

loop_
_geom_angle_atom_site_label_1
_geom_angle_atom_site_label_2
_geom_angle_atom_site_label_3
_geom_angle
O1 Sn1 C53 104.71(9)
O1 Sn1 C68 107.07(9)
C53 Sn1 C68 104.36(10)
O1 Sn1 C1 92.60(8)
C53 Sn1 C1 114.08(10)
C68 Sn1 C1 130.41(10)
O2 Sn2 C83 106.13(9)
O2 Sn2 C98 106.04(9)
C83 Sn2 C98 104.77(10)
O2 Sn2 C6 91.95(8)
C83 Sn2 C6 113.87(10)
C98 Sn2 C6 130.57(10)
C9 O1 Sn1 119.37(15)
C12 O2 Sn2 117.26(15)
C13 C1 C24 102.0(2)
C13 C1 C2 112.9(2)
C24 C1 C2 112.5(2)
C13 C1 Sn1 104.80(17)
C24 C1 Sn1 117.61(17)
C2 C1 Sn1 106.87(16)
C3 C2 C8 112.1(2)
C3 C2 C1 106.5(2)
C8 C2 C1 116.1(2)
C4 C3 C2 125.1(3)
C3 C4 C5 125.1(3)
C4 C5 C7 112.0(2)
C4 C5 C6 106.4(2)
C7 C5 C6 115.5(2)
C33 C6 C44 101.6(2)
C33 C6 C5 113.1(2)
C44 C6 C5 112.8(2)
C33 C6 Sn2 117.55(17)
C44 C6 Sn2 104.41(17)
C5 C6 Sn2 107.07(17)
C8 C7 C12 118.9(2)
C8 C7 C5 123.0(2)
C12 C7 C5 118.0(2)
C9 C8 C7 119.2(2)
C9 C8 C2 118.4(2)
C7 C8 C2 122.4(2)
O1 C9 C10 117.7(2)
O1 C9 C8 121.5(2)
C10 C9 C8 120.7(2)
C11 C10 C9 120.4(3)
C10 C11 C12 120.1(3)
O2 C12 C11 118.3(2)
O2 C12 C7 121.1(2)
C11 C12 C7 120.6(2)
C14 C13 C18 119.8(3)
C14 C13 C1 129.9(2)
C18 C13 C1 110.3(2)
C13 C14 C15 121.0(3)
C14 C15 C16 117.7(3)
C14 C15 C25 122.4(3)
C16 C15 C25 119.9(3)
C17 C16 C15 122.1(3)
C16 C17 C18 119.4(3)
C17 C18 C13 120.0(3)
C17 C18 C19 131.0(3)
C13 C18 C19 108.7(2)
C20 C19 C24 119.6(3)
C20 C19 C18 131.1(3)
C24 C19 C18 109.0(2)
C21 C20 C19 119.2(3)
C20 C21 C22 122.4(3)
C23 C22 C21 117.9(3)
C23 C22 C29 122.3(3)
C21 C22 C29 119.7(3)
C24 C23 C22 120.5(3)
C23 C24 C19 120.2(3)
C23 C24 C1 129.8(2)
C19 C24 C1 109.7(2)
C26' C25 C28 130.1(6)
C26' C25 C15 115.3(6)
C28 C25 C15 114.3(3)
C26' C25 C26 45.2(6)
C28 C25 C26 110.1(4)
C15 C25 C26 111.1(3)
C26' C25 C27' 110.9(8)
C28 C25 C27' 55.2(6)
C15 C25 C27' 109.2(5)
C26 C25 C27' 139.4(6)
C26' C25 C28' 108.2(9)
C28 C25 C28' 53.2(7)
C15 C25 C28' 104.7(5)
C26 C25 C28' 65.9(7)
C27' C25 C28' 108.1(9)
C26' C25 C27 62.5(7)
C28 C25 C27 107.1(4)
C15 C25 C27 106.9(3)
C26 C25 C27 107.0(4)
C27' C25 C27 55.5(6)
C28' C25 C27 147.9(6)
C32 C29 C22 112.0(3)
C32 C29 C31 108.9(3)
C22 C29 C31 107.1(3)
C32 C29 C30 108.1(3)
C22 C29 C30 111.8(3)
C31 C29 C30 109.0(3)
C34 C33 C38 119.6(3)
C34 C33 C6 129.7(2)
C38 C33 C6 110.4(2)
C33 C34 C35 120.5(3)
C36 C35 C34 118.1(3)
C36 C35 C45 120.4(3)
C34 C35 C45 121.3(3)
C37 C36 C35 122.3(3)
C36 C37 C38 118.9(3)
C37 C38 C33 120.3(3)
C37 C38 C39 130.8(3)
C33 C38 C39 108.6(3)
C40 C39 C44 119.6(3)
C40 C39 C38 131.0(3)
C44 C39 C38 109.0(2)
C41 C40 C39 119.3(3)
C40 C41 C42 122.4(3)
C41 C42 C43 117.5(3)
C41 C42 C49 122.2(3)
C43 C42 C49 120.2(3)
C44 C43 C42 120.7(3)
C43 C44 C39 120.3(3)
C43 C44 C6 129.8(3)
C39 C44 C6 109.8(2)
C47 C45 C35 107.3(3)
C47 C45 C48 108.8(3)
C35 C45 C48 112.1(3)
C47 C45 C46 108.4(3)
C35 C45 C46 111.9(3)
C48 C45 C46 108.3(3)
C50 C49 C51 108.6(3)
C50 C49 C52 107.3(3)
C51 C49 C52 108.9(3)
C50 C49 C42 112.5(3)
C51 C49 C42 109.0(3)
C52 C49 C42 110.5(3)
C54 C53 C58 118.7(3)
C54 C53 Sn1 115.7(2)
C58 C53 Sn1 125.2(2)
C55 C54 C53 119.5(3)
C55 C54 C59 117.8(3)
C53 C54 C59 122.6(3)
C56 C55 C54 122.5(3)
C55 C56 C57 117.7(3)
C55 C56 C62 124.8(9)
C57 C56 C62 115.7(9)
C55 C56 C62' 121.3(5)
C57 C56 C62' 120.2(4)
C62 C56 C62' 22.2(11)
C64 C62 C56 119.9(16)
C64 C62 C63 106.2(16)
C56 C62 C63 116.3(14)
C64' C62' C63' 110.7(7)
C64' C62' C56 109.1(6)
C63' C62' C56 114.8(5)
C56 C57 C58 122.5(3)
C57 C58 C53 118.9(3)
C57 C58 C65 116.4(3)
C53 C58 C65 124.6(3)
C54 C59 C61 111.5(3)
C54 C59 C60 111.6(3)
C61 C59 C60 111.4(3)
C67 C65 C66 108.3(3)
C67 C65 C58 112.6(3)
C66 C65 C58 111.6(3)
C73 C68 C69 119.1(3)
C73 C68 Sn1 116.5(2)
C69 C68 Sn1 123.8(2)
C70 C69 C68 119.1(3)
C70 C69 C74 117.6(3)
C68 C69 C74 123.3(3)
C71 C70 C69 122.7(3)
C72 C71 C70 117.5(3)
C72 C71 C77 123.2(3)
C70 C71 C77 119.2(3)
C71 C72 C73 122.5(3)
C72 C73 C68 119.1(3)
C72 C73 C80 117.2(3)
C68 C73 C80 123.7(3)
C69 C74 C75 110.4(3)
C69 C74 C76 113.5(2)
C75 C74 C76 109.9(3)
C79 C77 C71 114.1(3)
C79 C77 C78 110.9(3)
C71 C77 C78 109.7(3)
C73 C80 C81 111.9(3)
C73 C80 C82 110.6(3)
C81 C80 C82 112.2(3)
C84 C83 C88 119.1(3)
C84 C83 Sn2 125.92(19)
C88 C83 Sn2 114.7(2)
C85 C84 C83 118.8(3)
C85 C84 C89 117.5(3)
C83 C84 C89 123.7(3)
C86 C85 C84 123.1(3)
C87 C86 C85 117.4(3)
C87 C86 C92 122.4(3)
C85 C86 C92 120.1(3)
C86 C87 C88 122.4(3)
C87 C88 C83 119.3(3)
C87 C88 C95 117.9(3)
C83 C88 C95 122.8(3)
C90 C89 C91 109.3(3)
C90 C89 C84 112.6(3)
C91 C89 C84 111.5(3)
C94 C92 C93 110.1(3)
C94 C92 C86 112.6(3)
C93 C92 C86 110.6(3)
C88 C95 C96 111.6(3)
C88 C95 C97 111.7(3)
C96 C95 C97 111.6(3)
C103 C98 C99 119.2(3)
C103 C98 Sn2 123.6(2)
C99 C98 Sn2 116.63(19)
C100 C99 C98 118.7(3)
C100 C99 C104 117.7(3)
C98 C99 C104 123.5(2)
C101 C100 C99 123.2(3)
C100 C101 C102 117.1(3)
C100 C101 C107 122.6(3)
C102 C101 C107 120.3(3)
C101 C102 C103 122.6(3)
C102 C103 C98 119.1(3)
C102 C103 C110 117.2(3)
C98 C103 C110 123.6(3)
C106 C104 C99 110.1(3)
C106 C104 C105 112.3(3)
C99 C104 C105 112.1(3)
C108 C107 C109 111.3(3)
C108 C107 C101 111.0(3)
C109 C107 C101 112.5(3)
C103 C110 C111 113.5(3)
C103 C110 C112 109.6(3)
C111 C110 C112 111.8(3)
O3 C114 C113 106(2)
C115 O3 C114 117(2)
C116 C115 O3 111(2)
O3' C122 C121 110.9(8)
C122 O3' C123 116.6(7)
O3' C123 C124 108.1(8)
O4 C118 C117 107(2)
C118 O4 C119 115(3)
O4 C119 C120 108(2)

loop_
_geom_bond_atom_site_label_1
_geom_bond_atom_site_label_2
_geom_bond_distance
Sn1 O1 2.0087(18)
Sn1 C53 2.180(3)
Sn1 C68 2.185(3)
Sn1 C1 2.241(3)
Sn2 O2 2.0074(17)
Sn2 C83 2.180(3)
Sn2 C98 2.194(3)
Sn2 C6 2.254(3)
O1 C9 1.371(3)
O2 C12 1.371(3)
C1 C13 1.521(4)
C1 C24 1.522(4)
C1 C2 1.585(3)
C2 C3 1.505(4)
C2 C8 1.524(4)
C3 C4 1.321(4)
C4 C5 1.505(4)
C5 C7 1.521(4)
C5 C6 1.584(3)
C6 C33 1.514(4)
C6 C44 1.532(4)
C7 C8 1.410(4)
C7 C12 1.412(4)
C8 C9 1.403(4)
C9 C10 1.389(4)
C10 C11 1.382(4)
C11 C12 1.388(4)
C13 C14 1.395(4)
C13 C18 1.397(4)
C14 C15 1.399(4)
C15 C16 1.403(4)
C15 C25 1.532(4)
C16 C17 1.382(4)
C17 C18 1.393(4)
C18 C19 1.458(4)
C19 C20 1.395(4)
C19 C24 1.405(4)
C20 C21 1.376(4)
C21 C22 1.401(4)
C22 C23 1.400(4)
C22 C29 1.535(4)
C23 C24 1.390(4)
C25 C26' 1.498(11)
C25 C28 1.507(6)
C25 C26 1.533(6)
C25 C27' 1.547(11)
C25 C28' 1.584(11)
C25 C27 1.586(6)
C29 C32 1.533(5)
C29 C31 1.540(4)
C29 C30 1.544(4)
C33 C34 1.390(4)
C33 C38 1.404(4)
C34 C35 1.402(4)
C35 C36 1.394(4)
C35 C45 1.534(4)
C36 C37 1.376(5)
C37 C38 1.391(4)
C38 C39 1.455(4)
C39 C40 1.391(4)
C39 C44 1.401(4)
C40 C41 1.379(5)
C41 C42 1.395(4)
C42 C43 1.408(4)
C42 C49 1.536(4)
C43 C44 1.381(4)
C45 C47 1.532(4)
C45 C48 1.536(5)
C45 C46 1.539(4)
C49 C50 1.526(5)
C49 C51 1.529(5)
C49 C52 1.533(5)
C53 C54 1.409(4)
C53 C58 1.415(4)
C54 C55 1.389(4)
C54 C59 1.522(4)
C55 C56 1.372(5)
C56 C57 1.386(5)
C56 C62 1.525(15)
C56 C62' 1.562(7)
C62 C64 1.432(18)
C62 C63 1.549(18)
C62' C64' 1.477(10)
C62' C63' 1.487(9)
C57 C58 1.392(4)
C58 C65 1.526(4)
C59 C61 1.525(4)
C59 C60 1.534(5)
C65 C67 1.512(5)
C65 C66 1.522(5)
C68 C73 1.408(4)
C68 C69 1.410(4)
C69 C70 1.394(4)
C69 C74 1.520(4)
C70 C71 1.386(4)
C71 C72 1.377(4)
C71 C77 1.526(4)
C72 C73 1.403(4)
C73 C80 1.525(4)
C74 C75 1.525(4)
C74 C76 1.537(4)
C77 C79 1.521(5)
C77 C78 1.532(5)
C80 C81 1.529(5)
C80 C82 1.529(5)
C83 C84 1.407(4)
C83 C88 1.412(4)
C84 C85 1.395(4)
C84 C89 1.532(4)
C85 C86 1.383(4)
C86 C87 1.379(4)
C86 C92 1.530(4)
C87 C88 1.399(4)
C88 C95 1.517(4)
C89 C90 1.518(5)
C89 C91 1.530(4)
C92 C94 1.521(5)
C92 C93 1.529(5)
C95 C96 1.530(4)
C95 C97 1.533(4)
C98 C103 1.406(4)
C98 C99 1.409(4)
C99 C100 1.393(4)
C99 C104 1.524(4)
C100 C101 1.381(4)
C101 C102 1.382(4)
C101 C107 1.524(4)
C102 C103 1.396(4)
C103 C110 1.517(4)
C104 C106 1.521(5)
C104 C105 1.529(5)
C107 C108 1.520(5)
C107 C109 1.521(5)
C110 C111 1.523(5)
C110 C112 1.532(5)
C113 C114 1.47(2)
C114 O3 1.461(18)
O3 C115 1.45(2)
C115 C116 1.42(2)
C121 C122 1.432(10)
C122 O3' 1.412(10)
O3' C123 1.440(8)
C123 C124 1.469(11)
C117 C118 1.561(18)
C118 O4 1.36(3)
O4 C119 1.37(3)
C119 C120 1.544(17)
